data_4113427
loop_
_publ_author_name
'David G. Churchill'
'Kevin E. Janak'
'Joshua S. Wittenberg'
'Gerard Parkin'

_publ_section_title
;
 Normal and Inverse Primary Kinetic Deuterium Isotope Effects for C-H Bond
 Reductive Elimination and Oxidative Addition Reactions of Molybdenocene
 and Tungstenocene Complexes: Evidence for Benzene \s-Complex
 Intermediates
;
_journal_name_full 'Journal of the American Chemical Society'
_journal_page_first 1403
_journal_page_last 1420
_journal_paper_doi 10.1021/ja027670k
_journal_volume 125
_journal_year 2003
_chemical_formula_sum 'C26 H36 Si W'
_chemical_formula_weight 560.49
_chemical_name_systematic
; 
 ? 
;
_space_group_IT_number 11
_symmetry_cell_setting monoclinic
_symmetry_space_group_name_Hall '-P 2yb'
_symmetry_space_group_name_H-M 'P 1 21/m 1'
_atom_sites_solution_hydrogens geom
_atom_sites_solution_primary direct
_atom_sites_solution_secondary difmap
_audit_creation_method SHELXL-97
_cell_angle_alpha 90.00
_cell_angle_beta 96.926(14)
_cell_angle_gamma 90.00
_cell_formula_units_Z 2
_cell_length_a 8.599(4)
_cell_length_b 11.415(6)
_cell_length_c 11.722(6)
_cell_measurement_temperature 228(2)
_cell_volume 1142.2(10)
_computing_cell_refinement 'Bruker SMART'
_computing_data_collection 'Bruker SMART'
_computing_data_reduction 'Bruker SHELXTL'
_computing_molecular_graphics 'Bruker SHELXTL'
_computing_publication_material 'Bruker SHELXTL'
_computing_structure_refinement 'SHELXL-97 (Sheldrick, 1997)'
_computing_structure_solution 'SHELXS-97 (Sheldrick, 1990)'
_diffrn_ambient_temperature 228(2)
_diffrn_measured_fraction_theta_full 0.860
_diffrn_measured_fraction_theta_max 0.860
_diffrn_measurement_device_type 'CCD area detector'
_diffrn_measurement_method 'phi and omega scans'
_diffrn_radiation_monochromator graphite
_diffrn_radiation_source 'fine-focus sealed tube'
_diffrn_radiation_type MoK\a
_diffrn_radiation_wavelength 0.71073
_diffrn_reflns_av_R_equivalents 0.0403
_diffrn_reflns_av_sigmaI/netI 0.0583
_diffrn_reflns_limit_h_max 11
_diffrn_reflns_limit_h_min -7
_diffrn_reflns_limit_k_max 14
_diffrn_reflns_limit_k_min -15
_diffrn_reflns_limit_l_max 7
_diffrn_reflns_limit_l_min -15
_diffrn_reflns_number 5955
_diffrn_reflns_theta_full 28.34
_diffrn_reflns_theta_max 28.34
_diffrn_reflns_theta_min 1.75
_exptl_absorpt_coefficient_mu 5.119
_exptl_absorpt_correction_T_max 0.4275
_exptl_absorpt_correction_T_min 0.3089
_exptl_absorpt_correction_type none
_exptl_crystal_density_diffrn 1.630
_exptl_crystal_F_000 560
_exptl_crystal_size_max 0.30
_exptl_crystal_size_mid 0.20
_exptl_crystal_size_min 0.20
_refine_diff_density_max 1.121
_refine_diff_density_min -1.041
_refine_diff_density_rms 0.131
_refine_ls_extinction_coef 0.0000(3)
_refine_ls_extinction_expression Fc^*^=kFc[1+0.001xFc^2^\l^3^/sin(2\q)]^-1/4^
_refine_ls_extinction_method SHELXL
_refine_ls_goodness_of_fit_ref 1.050
_refine_ls_hydrogen_treatment mixed
_refine_ls_matrix_type full
_refine_ls_number_parameters 152
_refine_ls_number_reflns 2584
_refine_ls_number_restraints 0
_refine_ls_restrained_S_all 1.050
_refine_ls_R_factor_all 0.0507
_refine_ls_R_factor_gt 0.0339
_refine_ls_shift/su_max 1.866
_refine_ls_shift/su_mean 0.016
_refine_ls_structure_factor_coef Fsqd
_refine_ls_weighting_details 'calc w=1/[\s^2^(Fo^2^)+(0.0233P)^2^+0.0000P] where P=(Fo^2^+2Fc^2^)/3'
_refine_ls_weighting_scheme calc
_refine_ls_wR_factor_gt 0.0599
_refine_ls_wR_factor_ref 0.0636
_reflns_number_gt 2123
_reflns_number_total 2584
_reflns_threshold_expression >2sigma(I)
_cod_data_source_file ja027670k-5_s1_3.cif
_cod_data_source_block whis20
_cod_original_cell_volume 1142.1(10)
_cod_database_code 4113427

loop_
_symmetry_equiv_pos_as_xyz
'x, y, z'
'-x, y+1/2, -z'
'-x, -y, -z'
'x, -y-1/2, z'

loop_
_atom_site_label
_atom_site_type_symbol
_atom_site_fract_x
_atom_site_fract_y
_atom_site_fract_z
_atom_site_U_iso_or_equiv
_atom_site_adp_type
_atom_site_occupancy
_atom_site_symmetry_multiplicity
_atom_site_calc_flag
_atom_site_refinement_flags
W W 0.31385(3) 0.2500 0.27361(2) 0.02813(11) Uani 1 2 d S
Si Si 0.5857(2) 0.2500 0.46748(16) 0.0329(4) Uani 1 2 d S
C11 C 0.4709(5) 0.1302(4) 0.3866(4) 0.0313(10) Uani 1 1 d .
C12 C 0.3092(5) 0.1056(4) 0.4048(4) 0.0320(11) Uani 1 1 d .
C13 C 0.2351(5) 0.0553(4) 0.2991(4) 0.0331(11) Uani 1 1 d .
C14 C 0.3449(6) 0.0468(4) 0.2195(4) 0.0350(11) Uani 1 1 d .
C15 C 0.4894(5) 0.0968(4) 0.2686(4) 0.0311(11) Uani 1 1 d .
C22 C 0.2371(6) 0.1006(4) 0.5145(4) 0.0409(12) Uani 1 1 d .
H22A H 0.2318 0.0198 0.5393 0.061 Uiso 1 1 calc R
H22B H 0.1322 0.1332 0.5022 0.061 Uiso 1 1 calc R
H22C H 0.3003 0.1456 0.5730 0.061 Uiso 1 1 calc R
C23 C 0.0720(6) 0.0045(5) 0.2815(5) 0.0474(14) Uani 1 1 d .
H23A H 0.0273 0.0159 0.2023 0.071 Uiso 1 1 calc R
H23B H 0.0072 0.0435 0.3321 0.071 Uiso 1 1 calc R
H23C H 0.0766 -0.0786 0.2988 0.071 Uiso 1 1 calc R
C24 C 0.3179(6) -0.0148(4) 0.1061(4) 0.0458(13) Uani 1 1 d .
H24A H 0.3936 0.0123 0.0571 0.069 Uiso 1 1 calc R
H24B H 0.2128 0.0020 0.0698 0.069 Uiso 1 1 calc R
H24C H 0.3297 -0.0986 0.1180 0.069 Uiso 1 1 calc R
C25 C 0.6391(5) 0.0884(5) 0.2134(4) 0.0423(13) Uani 1 1 d .
H25A H 0.6784 0.0087 0.2198 0.063 Uiso 1 1 calc R
H25B H 0.7166 0.1412 0.2521 0.063 Uiso 1 1 calc R
H25C H 0.6182 0.1098 0.1330 0.063 Uiso 1 1 calc R
C31 C 0.8007(8) 0.2500 0.4549(7) 0.0474(19) Uani 1 2 d S
H31A H 0.8530 0.1942 0.5090 0.071 Uiso 0.50 1 calc PR
H31B H 0.8430 0.3277 0.4720 0.071 Uiso 0.50 1 calc PR
H31C H 0.8174 0.2282 0.3774 0.071 Uiso 0.50 1 calc PR
C32 C 0.5786(10) 0.2500 0.6265(6) 0.051(2) Uani 1 2 d S
H32A H 0.5951 0.3290 0.6559 0.077 Uiso 0.50 1 calc PR
H32B H 0.6600 0.1990 0.6632 0.077 Uiso 0.50 1 calc PR
H32C H 0.4770 0.2220 0.6427 0.077 Uiso 0.50 1 calc PR
C41 C 0.2446(8) 0.2500 0.0869(6) 0.0396(17) Uani 1 2 d S
C42 C 0.0886(10) 0.2500 0.0374(7) 0.053(2) Uani 1 2 d S
H42A H 0.0091 0.2500 0.0859 0.063 Uiso 1 2 calc SR
C43 C 0.0461(11) 0.2500 -0.0817(7) 0.059(2) Uani 1 2 d S
H43A H -0.0603 0.2500 -0.1118 0.071 Uiso 1 2 calc SR
C44 C 0.1596(12) 0.2500 -0.1549(8) 0.063(2) Uani 1 2 d S
H44A H 0.1321 0.2500 -0.2350 0.075 Uiso 1 2 calc SR
C45 C 0.3142(11) 0.2500 -0.1082(7) 0.056(2) Uani 1 2 d S
H45A H 0.3936 0.2500 -0.1567 0.068 Uiso 1 2 calc SR
C46 C 0.3539(10) 0.2500 0.0106(7) 0.049(2) Uani 1 2 d S
H46A H 0.4606 0.2500 0.0400 0.059 Uiso 1 2 calc SR
H1 H 0.110(5) 0.2500 0.263(4) 0.000(11) Uiso 1 2 d S

loop_
_atom_site_aniso_label
_atom_site_aniso_U_11
_atom_site_aniso_U_22
_atom_site_aniso_U_33
_atom_site_aniso_U_23
_atom_site_aniso_U_13
_atom_site_aniso_U_12
W 0.02764(15) 0.02891(15) 0.02946(16) 0.000 0.01004(11) 0.000
Si 0.0344(10) 0.0349(10) 0.0301(10) 0.000 0.0070(9) 0.000
C11 0.034(3) 0.029(2) 0.032(3) 0.003(2) 0.009(2) 0.003(2)
C12 0.036(3) 0.027(2) 0.034(3) 0.001(2) 0.009(2) -0.001(2)
C13 0.032(3) 0.029(2) 0.040(3) 0.001(2) 0.011(2) -0.001(2)
C14 0.039(3) 0.031(3) 0.037(3) -0.003(2) 0.009(2) 0.002(2)
C15 0.029(2) 0.029(2) 0.035(3) -0.007(2) 0.005(2) 0.000(2)
C22 0.043(3) 0.042(3) 0.042(3) 0.003(2) 0.020(3) -0.001(2)
C23 0.044(3) 0.048(3) 0.052(3) -0.003(3) 0.012(3) -0.006(3)
C24 0.051(3) 0.042(3) 0.044(3) -0.009(3) 0.008(3) 0.001(3)
C25 0.034(3) 0.052(3) 0.043(3) -0.005(3) 0.015(3) 0.005(2)
C31 0.035(4) 0.050(5) 0.056(5) 0.000 -0.001(4) 0.000
C32 0.067(6) 0.056(5) 0.031(4) 0.000 0.003(4) 0.000
C41 0.039(4) 0.040(4) 0.039(4) 0.000 0.002(4) 0.000
C42 0.054(5) 0.049(5) 0.054(5) 0.000 0.004(4) 0.000
C43 0.061(6) 0.061(5) 0.051(5) 0.000 -0.008(5) 0.000
C44 0.085(7) 0.059(5) 0.042(5) 0.000 -0.001(5) 0.000
C45 0.075(6) 0.052(5) 0.043(5) 0.000 0.013(5) 0.000
C46 0.046(5) 0.059(5) 0.042(5) 0.000 0.005(4) 0.000

loop_
_atom_type_symbol
_atom_type_description
_atom_type_scat_dispersion_real
_atom_type_scat_dispersion_imag
_atom_type_scat_source
C C 0.0033 0.0016 'International Tables Vol C Tables 4.2.6.8 and 6.1.1.4'
H H 0.0000 0.0000 'International Tables Vol C Tables 4.2.6.8 and 6.1.1.4'
Si Si 0.0817 0.0704 'International Tables Vol C Tables 4.2.6.8 and 6.1.1.4'
W W -0.8490 6.8722 'International Tables Vol C Tables 4.2.6.8 and 6.1.1.4'

loop_
_geom_angle_atom_site_label_1
_geom_angle_atom_site_label_2
_geom_angle_atom_site_label_3
_geom_angle
_geom_angle_site_symmetry_1
_geom_angle_site_symmetry_3
H1 W C41 77.1(15) . .
H1 W C11 125.0(10) . 4_565
C41 W C11 131.34(16) . 4_565
H1 W C11 125.0(10) . .
C41 W C11 131.34(16) . .
C11 W C11 75.2(2) 4_565 .
H1 W C12 87.1(10) . 4_565
C41 W C12 130.79(13) . 4_565
C11 W C12 37.88(16) 4_565 4_565
C11 W C12 95.85(17) . 4_565
H1 W C12 87.1(10) . .
C41 W C12 130.79(13) . .
C11 W C12 95.85(17) 4_565 .
C11 W C12 37.88(16) . .
C12 W C12 93.8(2) 4_565 .
H1 W C15 130.64(18) . 4_565
C41 W C15 94.25(17) . 4_565
C11 W C15 37.37(16) 4_565 4_565
C11 W C15 97.31(16) . 4_565
C12 W C15 62.03(17) 4_565 4_565
C12 W C15 129.33(17) . 4_565
H1 W C15 130.64(18) . .
C41 W C15 94.25(17) . .
C11 W C15 97.31(16) 4_565 .
C11 W C15 37.37(16) . .
C12 W C15 129.33(17) 4_565 .
C12 W C15 62.03(17) . .
C15 W C15 98.1(2) 4_565 .
H1 W C13 73.0(3) . 4_565
C41 W C13 94.52(14) . 4_565
C11 W C13 60.70(16) 4_565 4_565
C11 W C13 131.60(17) . 4_565
C12 W C13 36.39(16) 4_565 4_565
C12 W C13 125.04(17) . 4_565
C15 W C13 59.21(16) 4_565 4_565
C15 W C13 156.21(16) . 4_565
H1 W C13 73.0(3) . .
C41 W C13 94.52(14) . .
C11 W C13 131.60(17) 4_565 .
C11 W C13 60.70(16) . .
C12 W C13 125.04(17) 4_565 .
C12 W C13 36.39(16) . .
C15 W C13 156.21(16) 4_565 .
C15 W C13 59.21(16) . .
C13 W C13 141.7(2) 4_565 .
H1 W C14 97.0(4) . .
C41 W C14 76.41(12) . .
C11 W C14 131.32(16) 4_565 .
C11 W C14 59.59(16) . .
C12 W C14 152.49(17) 4_565 .
C12 W C14 59.47(17) . .
C15 W C14 128.50(17) 4_565 .
C15 W C14 34.85(15) . .
C13 W C14 167.95(15) 4_565 .
C13 W C14 34.21(17) . .
H1 W C14 97.0(4) . 4_565
C41 W C14 76.41(12) . 4_565
C11 W C14 59.59(16) 4_565 4_565
C11 W C14 131.32(16) . 4_565
C12 W C14 59.47(17) 4_565 4_565
C12 W C14 152.49(17) . 4_565
C15 W C14 34.85(15) 4_565 4_565
C15 W C14 128.50(17) . 4_565
C13 W C14 34.21(17) 4_565 4_565
C13 W C14 167.95(15) . 4_565
C14 W C14 145.6(2) . 4_565
C31 Si C32 103.3(4) . .
C31 Si C11 115.1(2) . .
C32 Si C11 115.2(2) . .
C31 Si C11 115.1(2) . 4_565
C32 Si C11 115.2(2) . 4_565
C11 Si C11 93.6(3) . 4_565
C15 C11 C12 107.6(4) . .
C15 C11 Si 123.9(3) . .
C12 C11 Si 121.3(3) . .
C15 C11 W 74.1(3) . .
C12 C11 W 71.8(2) . .
Si C11 W 95.59(19) . .
C13 C12 C11 106.3(4) . .
C13 C12 C22 122.5(4) . .
C11 C12 C22 129.4(4) . .
C13 C12 W 75.4(3) . .
C11 C12 W 70.4(2) . .
C22 C12 W 131.1(3) . .
C14 C13 C12 109.6(4) . .
C14 C13 C23 124.7(5) . .
C12 C13 C23 125.2(4) . .
C14 C13 W 75.8(3) . .
C12 C13 W 68.2(2) . .
C23 C13 W 128.5(3) . .
C13 C14 C15 109.1(4) . .
C13 C14 C24 125.2(5) . .
C15 C14 C24 125.5(5) . .
C13 C14 W 70.0(3) . .
C15 C14 W 68.3(3) . .
C24 C14 W 132.1(3) . .
C14 C15 C11 107.3(4) . .
C14 C15 C25 123.2(4) . .
C11 C15 C25 128.1(4) . .
C14 C15 W 76.9(3) . .
C11 C15 W 68.5(2) . .
C25 C15 W 130.5(3) . .
C46 C41 C42 115.4(7) . .
C46 C41 W 121.6(5) . .
C42 C41 W 123.0(6) . .
C41 C42 C43 122.4(8) . .
C44 C43 C42 120.2(8) . .
C45 C44 C43 118.5(8) . .
C44 C45 C46 120.4(9) . .
C41 C46 C45 123.1(8) . .

loop_
_geom_bond_atom_site_label_1
_geom_bond_atom_site_label_2
_geom_bond_distance
_geom_bond_site_symmetry_2
W H1 1.74(5) .
W C41 2.198(7) .
W C11 2.239(4) 4_565
W C11 2.239(4) .
W C12 2.258(5) 4_565
W C12 2.258(5) .
W C15 2.316(5) 4_565
W C15 2.316(5) .
W C13 2.353(5) 4_565
W C13 2.353(5) .
W C14 2.428(5) .
W C14 2.428(5) 4_565
Si C31 1.872(7) .
Si C32 1.872(7) .
Si C11 1.875(5) .
Si C11 1.875(5) 4_565
C11 C15 1.461(6) .
C11 C12 1.460(6) .
C12 C13 1.443(6) .
C12 C22 1.494(7) .
C13 C14 1.408(7) .
C13 C23 1.509(7) .
C14 C15 1.425(6) .
C14 C24 1.496(6) .
C15 C25 1.512(6) .
C41 C46 1.373(11) .
C41 C42 1.395(10) .
C42 C43 1.401(11) .
C43 C44 1.375(13) .
C44 C45 1.376(12) .
C45 C46 1.393(11) .
